data_7160930
loop_
_publ_author_name
'Lee, Anjun'
'Suresh, Sundaram'
'Du, Bo-Xun'
'Han, Xinlun'
'Yao, Ching-Fa'

_publ_section_title
;
 Chemoselective synthesis of multi-functionalized alkynes and alkenes
 <i>via</i> transition-metal-free iodination of terminal alkynes.
;
_journal_issue 5
_journal_name_full 'Organic &amp; biomolecular chemistry'
_journal_page_first 1016
_journal_page_last 1020
_journal_paper_doi 10.1039/d5ob01753j
_journal_volume 24
_journal_year 2026
_chemical_formula_moiety 'C10 H10 I2 O2'
_chemical_formula_sum 'C10 H10 I2 O2'
_chemical_formula_weight 415.98
_space_group_crystal_system orthorhombic
_space_group_IT_number 61
_space_group_name_Hall '-P 2ac 2ab'
_space_group_name_H-M_alt 'P b c a'
_atom_sites_solution_hydrogens geom
_audit_creation_method SHELXL-2014/7
_audit_update_record
;
2025-12-02 deposited with the CCDC.	2026-01-14 downloaded from the CCDC.
;
_cell_angle_alpha 90
_cell_angle_beta 90
_cell_angle_gamma 90
_cell_formula_units_Z 8
_cell_length_a 14.0037(5)
_cell_length_b 5.3169(2)
_cell_length_c 31.9856(14)
_cell_measurement_reflns_used 9277
_cell_measurement_temperature 200(2)
_cell_measurement_theta_max 25.07
_cell_measurement_theta_min 2.55
_cell_volume 2381.53(16)
_computing_structure_refinement 'SHELXL-2014/7 (Sheldrick, 2014)'
_diffrn_ambient_temperature 200(2)
_diffrn_measured_fraction_theta_full 0.994
_diffrn_measured_fraction_theta_max 0.994
_diffrn_measurement_device_type 'Bruker D8 Venture'
_diffrn_radiation_type MoK\a
_diffrn_radiation_wavelength 0.71073
_diffrn_reflns_av_R_equivalents 0.0533
_diffrn_reflns_av_unetI/netI 0.0355
_diffrn_reflns_Laue_measured_fraction_full 0.994
_diffrn_reflns_Laue_measured_fraction_max 0.994
_diffrn_reflns_limit_h_max 16
_diffrn_reflns_limit_h_min -16
_diffrn_reflns_limit_k_max 6
_diffrn_reflns_limit_k_min -6
_diffrn_reflns_limit_l_max 26
_diffrn_reflns_limit_l_min -38
_diffrn_reflns_number 14790
_diffrn_reflns_point_group_measured_fraction_full 0.994
_diffrn_reflns_point_group_measured_fraction_max 0.994
_diffrn_reflns_theta_full 25.101
_diffrn_reflns_theta_max 25.101
_diffrn_reflns_theta_min 2.547
_exptl_absorpt_coefficient_mu 5.256
_exptl_absorpt_correction_T_max 0.902
_exptl_absorpt_correction_T_min 0.710
_exptl_absorpt_correction_type multi-scan
_exptl_crystal_colour colorless
_exptl_crystal_density_diffrn 2.320
_exptl_crystal_description prism
_exptl_crystal_F_000 1536
_exptl_crystal_size_max 0.070
_exptl_crystal_size_mid 0.070
_exptl_crystal_size_min 0.020
_refine_diff_density_max 0.766
_refine_diff_density_min -1.096
_refine_diff_density_rms 0.130
_refine_ls_extinction_method none
_refine_ls_goodness_of_fit_ref 1.182
_refine_ls_hydrogen_treatment constr
_refine_ls_matrix_type full
_refine_ls_number_parameters 128
_refine_ls_number_reflns 2114
_refine_ls_number_restraints 0
_refine_ls_restrained_S_all 1.182
_refine_ls_R_factor_all 0.0359
_refine_ls_R_factor_gt 0.0335
_refine_ls_shift/su_max 0.001
_refine_ls_shift/su_mean 0.000
_refine_ls_structure_factor_coef Fsqd
_refine_ls_weighting_details 'w=1/[\s^2^(Fo^2^)+12.9943P] where P=(Fo^2^+2Fc^2^)/3'
_refine_ls_weighting_scheme calc
_refine_ls_wR_factor_gt 0.0768
_refine_ls_wR_factor_ref 0.0782
_reflns_Friedel_coverage 0.000
_reflns_number_gt 1940
_reflns_number_total 2114
_reflns_threshold_expression 'I > 2\s(I)'
_cod_data_source_file d5ob01753j2.cif
_cod_data_source_block shelx_CCDC2
_cod_database_code 7160930
_shelx_shelxl_version_number 2014/7
_shelx_space_group_comment
;
The symmetry employed for this shelxl refinement is uniquely defined
by the following loop, which should always be used as a source of
symmetry information in preference to the above space-group names.
They are only intended as comments.
;
_shelx_estimated_absorpt_t_min 0.710
_shelx_estimated_absorpt_t_max 0.902

loop_
_space_group_symop_operation_xyz
'x, y, z'
'-x+1/2, -y, z+1/2'
'x+1/2, -y+1/2, -z'
'-x, y+1/2, -z+1/2'
'-x, -y, -z'
'x-1/2, y, -z-1/2'
'-x-1/2, y-1/2, z'
'x, -y-1/2, z-1/2'

loop_
_atom_site_label
_atom_site_type_symbol
_atom_site_fract_x
_atom_site_fract_y
_atom_site_fract_z
_atom_site_U_iso_or_equiv
_atom_site_adp_type
_atom_site_occupancy
_atom_site_site_symmetry_order
_atom_site_calc_flag
_atom_site_refinement_flags_posn
_atom_site_refinement_flags_adp
_atom_site_refinement_flags_occupancy
_atom_site_disorder_assembly
_atom_site_disorder_group
C1 C 0.5253(4) 0.2108(10) 0.45478(17) 0.0301(12) Uani 1 1 d . . . . .
H1 H 0.5183 0.3010 0.4802 0.036 Uiso 1 1 calc R U . . .
C2 C 0.4618(3) 0.2491(9) 0.42543(16) 0.0232(10) Uani 1 1 d . . . . .
C3 C 0.4519(4) 0.1245(9) 0.38356(15) 0.0246(11) Uani 1 1 d . . . . .
H3A H 0.5125 0.0379 0.3767 0.030 Uiso 1 1 calc R U . . .
H3B H 0.4012 -0.0048 0.3853 0.030 Uiso 1 1 calc R U . . .
C4 C 0.4981(3) 0.4634(9) 0.33822(15) 0.0211(10) Uani 1 1 d . . . . .
C5 C 0.5918(3) 0.4631(10) 0.35227(16) 0.0250(11) Uani 1 1 d . . . . .
H5 H 0.6123 0.3412 0.3720 0.030 Uiso 1 1 calc R U . . .
C6 C 0.6563(3) 0.6438(10) 0.33709(16) 0.0277(11) Uani 1 1 d . . . . .
H6 H 0.7202 0.6468 0.3470 0.033 Uiso 1 1 calc R U . . .
C7 C 0.6261(4) 0.8175(10) 0.30767(16) 0.0267(11) Uani 1 1 d . . . . .
H7 H 0.6701 0.9369 0.2968 0.032 Uiso 1 1 calc R U . . .
C8 C 0.5326(4) 0.8184(10) 0.29396(16) 0.0276(11) Uani 1 1 d . . . . .
H8 H 0.5128 0.9383 0.2737 0.033 Uiso 1 1 calc R U . . .
C9 C 0.4674(3) 0.6455(10) 0.30953(15) 0.0223(10) Uani 1 1 d . . . . .
C10 C 0.3379(4) 0.8437(12) 0.2749(2) 0.0428(15) Uani 1 1 d . . . . .
H10A H 0.2679 0.8370 0.2742 0.064 Uiso 1 1 calc R U . . .
H10B H 0.3627 0.8353 0.2462 0.064 Uiso 1 1 calc R U . . .
H10C H 0.3584 1.0013 0.2879 0.064 Uiso 1 1 calc R U . . .
O1 O 0.4293(2) 0.2949(7) 0.35065(11) 0.0266(8) Uani 1 1 d . . . . .
O2 O 0.3736(3) 0.6357(7) 0.29844(12) 0.0334(9) Uani 1 1 d . . . . .
I1 I 0.64197(3) -0.03676(7) 0.44942(2) 0.03587(14) Uani 1 1 d . . . . .
I2 I 0.35168(2) 0.51195(7) 0.43926(2) 0.03269(13) Uani 1 1 d . . . . .

loop_
_atom_site_aniso_label
_atom_site_aniso_U_11
_atom_site_aniso_U_22
_atom_site_aniso_U_33
_atom_site_aniso_U_23
_atom_site_aniso_U_13
_atom_site_aniso_U_12
C1 0.032(3) 0.032(3) 0.026(3) -0.004(2) 0.003(2) 0.001(2)
C2 0.023(2) 0.020(2) 0.026(3) -0.001(2) 0.008(2) -0.003(2)
C3 0.029(3) 0.022(2) 0.022(3) 0.006(2) 0.000(2) -0.004(2)
C4 0.024(2) 0.020(2) 0.019(2) -0.0041(19) 0.0011(19) 0.000(2)
C5 0.024(2) 0.029(3) 0.021(3) 0.003(2) 0.001(2) 0.001(2)
C6 0.021(2) 0.038(3) 0.025(3) -0.001(2) 0.002(2) -0.001(2)
C7 0.029(2) 0.026(3) 0.025(3) -0.004(2) 0.008(2) -0.005(2)
C8 0.038(3) 0.026(3) 0.019(3) 0.001(2) 0.002(2) -0.001(2)
C9 0.022(2) 0.027(3) 0.018(2) -0.003(2) -0.0016(19) -0.001(2)
C10 0.037(3) 0.036(3) 0.055(4) 0.009(3) -0.025(3) 0.000(3)
O1 0.0254(17) 0.031(2) 0.0232(19) 0.0075(15) -0.0032(14) -0.0038(16)
O2 0.0269(18) 0.035(2) 0.039(2) 0.0065(18) -0.0100(16) -0.0016(17)
I1 0.0356(2) 0.0394(2) 0.0326(2) 0.00362(16) -0.00147(15) 0.00807(16)
I2 0.0312(2) 0.0298(2) 0.0371(2) -0.00071(14) 0.00391(15) 0.00274(14)

loop_
_atom_type_symbol
_atom_type_description
_atom_type_scat_dispersion_real
_atom_type_scat_dispersion_imag
_atom_type_scat_source
C C 0.0033 0.0016 'International Tables Vol C Tables 4.2.6.8 and 6.1.1.4'
H H 0.0000 0.0000 'International Tables Vol C Tables 4.2.6.8 and 6.1.1.4'
O O 0.0106 0.0060 'International Tables Vol C Tables 4.2.6.8 and 6.1.1.4'
I I -0.4742 1.8119 'International Tables Vol C Tables 4.2.6.8 and 6.1.1.4'

loop_
_geom_angle_atom_site_label_1
_geom_angle_atom_site_label_2
_geom_angle_atom_site_label_3
_geom_angle
_geom_angle_site_symmetry_1
_geom_angle_site_symmetry_3
_geom_angle_publ_flag
C2 C1 I1 124.5(4) . . ?
C2 C1 H1 117.8 . . ?
I1 C1 H1 117.8 . . ?
C1 C2 C3 129.3(5) . . ?
C1 C2 I2 116.5(4) . . ?
C3 C2 I2 114.1(3) . . ?
O1 C3 C2 113.5(4) . . ?
O1 C3 H3A 108.9 . . ?
C2 C3 H3A 108.9 . . ?
O1 C3 H3B 108.9 . . ?
C2 C3 H3B 108.9 . . ?
H3A C3 H3B 107.7 . . ?
O1 C4 C5 124.6(4) . . ?
O1 C4 C9 115.1(4) . . ?
C5 C4 C9 120.2(5) . . ?
C4 C5 C6 119.7(5) . . ?
C4 C5 H5 120.2 . . ?
C6 C5 H5 120.2 . . ?
C7 C6 C5 119.7(5) . . ?
C7 C6 H6 120.2 . . ?
C5 C6 H6 120.2 . . ?
C8 C7 C6 120.5(5) . . ?
C8 C7 H7 119.8 . . ?
C6 C7 H7 119.8 . . ?
C7 C8 C9 120.5(5) . . ?
C7 C8 H8 119.7 . . ?
C9 C8 H8 119.7 . . ?
O2 C9 C8 124.5(5) . . ?
O2 C9 C4 116.1(4) . . ?
C8 C9 C4 119.4(5) . . ?
O2 C10 H10A 109.5 . . ?
O2 C10 H10B 109.5 . . ?
H10A C10 H10B 109.5 . . ?
O2 C10 H10C 109.5 . . ?
H10A C10 H10C 109.5 . . ?
H10B C10 H10C 109.5 . . ?
C4 O1 C3 118.2(4) . . ?
C9 O2 C10 116.5(4) . . ?

loop_
_geom_bond_atom_site_label_1
_geom_bond_atom_site_label_2
_geom_bond_distance
_geom_bond_site_symmetry_2
_geom_bond_publ_flag
C1 C2 1.309(8) . ?
C1 I1 2.105(5) . ?
C1 H1 0.9500 . ?
C2 C3 1.501(7) . ?
C2 I2 2.128(5) . ?
C3 O1 1.425(6) . ?
C3 H3A 0.9900 . ?
C3 H3B 0.9900 . ?
C4 O1 1.374(6) . ?
C4 C5 1.387(7) . ?
C4 C9 1.402(7) . ?
C5 C6 1.405(7) . ?
C5 H5 0.9500 . ?
C6 C7 1.385(8) . ?
C6 H6 0.9500 . ?
C7 C8 1.381(7) . ?
C7 H7 0.9500 . ?
C8 C9 1.389(7) . ?
C8 H8 0.9500 . ?
C9 O2 1.361(6) . ?
C10 O2 1.429(7) . ?
C10 H10A 0.9800 . ?
C10 H10B 0.9800 . ?
C10 H10C 0.9800 . ?
